data_4503014
loop_
_publ_author_name
'Mihalcea, Ionut'
'Henry, Natacha'
'Volkringer, Christophe'
'Loiseau, Thierry'

_publ_section_title
;
 Uranyl--Pyromellitate Coordination Polymers: Toward Three-Dimensional
 Open Frameworks with Large Channel Systems
;
_journal_issue 1
_journal_name_full 'Crystal Growth &amp; Design'
_journal_page_first 526
_journal_paper_doi 10.1021/cg201509v
_journal_volume 12
_journal_year 2012
_chemical_formula_moiety '1(N H4 1+).  2(U O2 2+).  1(C10 O8 H2 4-).  1(O H 1-);  1(H2 O);  1.75(H2 O)'
_chemical_formula_sum 'C10 H7.5 N O15.75 U2'
_chemical_formula_weight 869.73
_chemical_name_systematic
; 
 ? 
;
_space_group_IT_number 14
_symmetry_cell_setting monoclinic
_symmetry_space_group_name_Hall '-P 2yn'
_symmetry_space_group_name_H-M 'P 1 21/n 1'
_atom_sites_solution_hydrogens geom
_atom_sites_solution_primary direct
_atom_sites_solution_secondary difmap
_audit_creation_method SHELXL-97
_cell_angle_alpha 90.00
_cell_angle_beta 112.7010(10)
_cell_angle_gamma 90.00
_cell_formula_units_Z 4
_cell_length_a 9.1844(2)
_cell_length_b 21.6150(5)
_cell_length_c 11.5401(2)
_cell_measurement_reflns_used 9888
_cell_measurement_temperature 293(2)
_cell_measurement_theta_max 24.859
_cell_measurement_theta_min 2.426
_cell_volume 2113.47(8)
_computing_structure_refinement 'SHELXL-97 (Sheldrick, 2008)'
_computing_structure_solution 'SHELXS-97 (Sheldrick, 2008)'
_diffrn_ambient_temperature 293(2)
_diffrn_measured_fraction_theta_full 1.000
_diffrn_measured_fraction_theta_max 1.000
_diffrn_radiation_monochromator graphite
_diffrn_radiation_source 'fine-focus sealed tube'
_diffrn_radiation_type MoK\a
_diffrn_radiation_wavelength 0.71073
_diffrn_reflns_av_R_equivalents 0.0806
_diffrn_reflns_av_sigmaI/netI 0.0251
_diffrn_reflns_limit_h_max 10
_diffrn_reflns_limit_h_min -10
_diffrn_reflns_limit_k_max 25
_diffrn_reflns_limit_k_min -25
_diffrn_reflns_limit_l_max 13
_diffrn_reflns_limit_l_min -13
_diffrn_reflns_number 89921
_diffrn_reflns_theta_full 24.94
_diffrn_reflns_theta_max 24.94
_diffrn_reflns_theta_min 1.88
_exptl_absorpt_coefficient_mu 15.378
_exptl_absorpt_correction_T_max 0.4797
_exptl_absorpt_correction_T_min 0.1044
_exptl_absorpt_correction_type empirical
_exptl_absorpt_process_details sadabs
_exptl_crystal_colour yellow
_exptl_crystal_density_diffrn 2.733
_exptl_crystal_density_method 'not measured'
_exptl_crystal_description needle
_exptl_crystal_F_000 1538
_exptl_crystal_size_max 0.27
_exptl_crystal_size_mid 0.06
_exptl_crystal_size_min 0.06
_refine_diff_density_max 2.779
_refine_diff_density_min -1.133
_refine_diff_density_rms 0.440
_refine_ls_extinction_coef 0.00132(12)
_refine_ls_extinction_expression Fc^*^=kFc[1+0.001xFc^2^\l^3^/sin(2\q)]^-1/4^
_refine_ls_extinction_method SHELXL
_refine_ls_goodness_of_fit_ref 1.150
_refine_ls_hydrogen_treatment constr
_refine_ls_matrix_type full
_refine_ls_number_parameters 256
_refine_ls_number_reflns 3691
_refine_ls_number_restraints 0
_refine_ls_restrained_S_all 1.150
_refine_ls_R_factor_all 0.0419
_refine_ls_R_factor_gt 0.0296
_refine_ls_shift/su_max 0.001
_refine_ls_shift/su_mean 0.000
_refine_ls_structure_factor_coef Fsqd
_refine_ls_weighting_details 'calc w=1/[\s^2^(Fo^2^)+(0.0624P)^2^+5.9123P] where P=(Fo^2^+2Fc^2^)/3'
_refine_ls_weighting_scheme calc
_refine_ls_wR_factor_gt 0.0822
_refine_ls_wR_factor_ref 0.1028
_reflns_number_gt 3018
_reflns_number_total 3691
_reflns_threshold_expression >2sigma(I)
_cod_data_source_file cg201509v_si_003.cif
_cod_data_source_block upyro001_1
_cod_original_sg_symbol_H-M P21/n
_cod_original_formula_sum 'C10 H7.50 N O15.75 U2'
_cod_database_code 4503014

loop_
_symmetry_equiv_pos_as_xyz
'x, y, z'
'-x+1/2, y+1/2, -z+1/2'
'-x, -y, -z'
'x-1/2, -y-1/2, z-1/2'

loop_
_atom_site_label
_atom_site_type_symbol
_atom_site_fract_x
_atom_site_fract_y
_atom_site_fract_z
_atom_site_U_iso_or_equiv
_atom_site_adp_type
_atom_site_occupancy
_atom_site_symmetry_multiplicity
_atom_site_calc_flag
_atom_site_refinement_flags
U1 U 0.29255(4) 0.246273(14) 0.27919(3) 0.01739(15) Uani 1 1 d .
U2 U -0.08308(4) 0.499504(14) 0.13045(3) 0.02285(15) Uani 1 1 d .
O1W O -0.1900(14) 0.5008(3) 0.2998(10) 0.069(3) Uani 1 1 d .
O102 O 0.1163(7) 0.3360(3) 0.2285(6) 0.0207(14) Uani 1 1 d .
O81 O 0.4809(7) 0.1611(3) 0.3339(6) 0.0191(13) Uani 1 1 d .
O12U O 0.1270(8) 0.1970(3) 0.2294(6) 0.0282(16) Uani 1 1 d .
O11U O 0.4572(8) 0.2964(3) 0.3283(6) 0.0263(15) Uani 1 1 d .
O91 O 0.2466(9) 0.2930(3) 0.4601(6) 0.0339(18) Uani 1 1 d .
O82 O 0.6812(8) 0.0996(3) 0.3514(7) 0.0300(17) Uani 1 1 d .
O101 O -0.0813(9) 0.3996(3) 0.2081(7) 0.0365(19) Uani 1 1 d .
O71 O 0.2359(8) 0.2943(3) 0.0685(6) 0.0269(16) Uani 1 1 d .
O22U O -0.2729(9) 0.4838(3) 0.0162(7) 0.0397(18) Uani 1 1 d .
O72 O 0.3387(9) 0.2019(3) 0.0966(6) 0.0320(17) Uani 1 1 d .
O21U O 0.1059(9) 0.5153(3) 0.2468(7) 0.0361(17) Uani 1 1 d .
O92 O 0.3491(8) 0.2006(3) 0.4921(6) 0.0296(17) Uani 1 1 d .
O1H O 0.0326(9) 0.4405(3) 0.0188(6) 0.0325(19) Uani 1 1 d .
C7 C 0.2872(11) 0.2498(4) 0.0268(8) 0.0167(19) Uani 1 1 d .
C9 C 0.3003(11) 0.2470(4) 0.5297(8) 0.020(2) Uani 1 1 d .
C10 C -0.0205(11) 0.3469(4) 0.2239(8) 0.0182(19) Uani 1 1 d .
C8 C 0.6153(11) 0.1525(4) 0.3353(8) 0.018(2) Uani 1 1 d .
C1 C 0.2899(11) 0.2503(4) -0.1016(9) 0.0187(19) Uani 1 1 d .
C4 C 0.3012(11) 0.2488(4) 0.6613(9) 0.020(2) Uani 1 1 d .
C2 C 0.7097(11) 0.2039(4) 0.3100(8) 0.0172(19) Uani 1 1 d .
C5 C -0.1167(10) 0.2961(4) 0.2498(8) 0.0156(18) Uani 1 1 d .
C6 C -0.1245(10) 0.2948(4) 0.3662(8) 0.0172(19) Uani 1 1 d .
H6 H -0.0711 0.3248 0.4249 0.021 Uiso 1 1 calc R
C3 C 0.2162(11) 0.2941(4) 0.6920(8) 0.0181(19) Uani 1 1 d .
H3 H 0.1625 0.3238 0.6325 0.022 Uiso 1 1 calc R
N1 N 0.3681(16) 0.4247(6) 0.2052(13) 0.083(4) Uiso 1 1 d .
O3W O 0.801(2) 0.4232(9) 0.5057(19) 0.071(6) Uiso 0.50 1 d P
O4W O 0.517(2) 0.5581(9) 0.2623(18) 0.064(5) Uiso 0.50 1 d P
O2W O 0.530(2) 0.3780(8) 0.0638(18) 0.060(5) Uiso 0.50 1 d P
O5W O 0.579(4) 0.5883(17) 0.514(3) 0.059(9) Uiso 0.25 1 d P

loop_
_atom_site_aniso_label
_atom_site_aniso_U_11
_atom_site_aniso_U_22
_atom_site_aniso_U_33
_atom_site_aniso_U_23
_atom_site_aniso_U_13
_atom_site_aniso_U_12
U1 0.0219(2) 0.0217(2) 0.0119(2) 0.00041(14) 0.01022(16) 0.00248(15)
U2 0.0317(3) 0.0144(2) 0.0315(2) 0.00099(14) 0.02220(19) 0.00096(14)
O1W 0.115(9) 0.040(6) 0.093(8) 0.012(4) 0.085(7) 0.011(5)
O102 0.027(4) 0.021(3) 0.019(3) 0.001(3) 0.013(3) 0.000(3)
O81 0.023(4) 0.020(3) 0.019(3) 0.002(3) 0.012(3) 0.002(3)
O12U 0.030(4) 0.037(4) 0.023(4) -0.002(3) 0.015(3) 0.005(3)
O11U 0.028(4) 0.024(3) 0.025(4) -0.006(3) 0.008(3) 0.000(3)
O91 0.050(5) 0.038(4) 0.022(4) 0.007(3) 0.023(4) 0.013(4)
O82 0.038(4) 0.016(3) 0.049(5) 0.002(3) 0.032(4) 0.001(3)
O101 0.051(5) 0.017(3) 0.063(5) 0.010(3) 0.045(4) 0.010(3)
O71 0.040(4) 0.028(4) 0.017(3) 0.000(3) 0.016(3) 0.013(3)
O22U 0.038(5) 0.031(4) 0.051(5) 0.002(4) 0.019(4) 0.000(3)
O72 0.050(5) 0.031(4) 0.023(4) 0.009(3) 0.022(3) 0.016(3)
O21U 0.039(4) 0.030(4) 0.040(4) -0.006(3) 0.016(4) -0.003(3)
O92 0.046(5) 0.032(4) 0.017(4) 0.004(3) 0.019(3) 0.018(3)
O1H 0.060(5) 0.018(4) 0.040(5) 0.004(3) 0.042(4) 0.002(3)
C7 0.022(5) 0.022(5) 0.011(4) 0.002(4) 0.011(4) 0.005(4)
C9 0.025(5) 0.028(5) 0.008(4) 0.005(4) 0.010(4) 0.005(4)
C10 0.028(5) 0.018(5) 0.013(4) 0.000(4) 0.012(4) -0.001(4)
C8 0.032(6) 0.018(5) 0.012(4) -0.004(4) 0.015(4) -0.004(4)
C1 0.022(5) 0.018(5) 0.020(5) 0.000(4) 0.013(4) 0.003(4)
C4 0.026(5) 0.027(5) 0.012(5) 0.001(4) 0.014(4) 0.003(4)
C2 0.027(5) 0.017(4) 0.012(4) -0.001(4) 0.013(4) 0.003(4)
C5 0.022(5) 0.018(4) 0.012(4) 0.002(4) 0.012(4) 0.000(4)
C6 0.023(5) 0.016(4) 0.018(5) -0.007(4) 0.015(4) -0.006(4)
C3 0.027(5) 0.014(4) 0.018(5) 0.003(3) 0.014(4) 0.003(4)

loop_
_atom_type_symbol
_atom_type_description
_atom_type_scat_dispersion_real
_atom_type_scat_dispersion_imag
_atom_type_scat_source
C C 0.0033 0.0016 'International Tables Vol C Tables 4.2.6.8 and 6.1.1.4'
H H 0.0000 0.0000 'International Tables Vol C Tables 4.2.6.8 and 6.1.1.4'
O O 0.0106 0.0060 'International Tables Vol C Tables 4.2.6.8 and 6.1.1.4'
U U -9.6767 9.6646 'International Tables Vol C Tables 4.2.6.8 and 6.1.1.4'
N N 0.0061 0.0033 'International Tables Vol C Tables 4.2.6.8 and 6.1.1.4'

loop_
_geom_angle_atom_site_label_1
_geom_angle_atom_site_label_2
_geom_angle_atom_site_label_3
_geom_angle
_geom_angle_site_symmetry_1
_geom_angle_site_symmetry_3
O12U U1 O11U 179.4(3) . .
O12U U1 O81 93.7(3) . .
O11U U1 O81 86.9(3) . .
O12U U1 O102 89.6(3) . .
O11U U1 O102 89.8(3) . .
O81 U1 O102 176.65(19) . .
O12U U1 O72 84.1(3) . .
O11U U1 O72 96.0(3) . .
O81 U1 O72 66.0(2) . .
O102 U1 O72 114.5(2) . .
O12U U1 O91 96.6(3) . .
O11U U1 O91 83.3(3) . .
O81 U1 O91 114.9(2) . .
O102 U1 O91 64.5(2) . .
O72 U1 O91 178.8(2) . .
O12U U1 O71 96.0(3) . .
O11U U1 O71 83.6(3) . .
O81 U1 O71 115.16(19) . .
O102 U1 O71 64.51(19) . .
O72 U1 O71 51.7(2) . .
O91 U1 O71 127.2(2) . .
O12U U1 O92 84.7(3) . .
O11U U1 O92 95.7(3) . .
O81 U1 O92 65.86(19) . .
O102 U1 O92 114.42(19) . .
O72 U1 O92 129.6(2) . .
O91 U1 O92 51.6(2) . .
O71 U1 O92 178.69(18) . .
O12U U1 C9 90.9(3) . .
O11U U1 C9 89.3(3) . .
O81 U1 C9 90.2(2) . .
O102 U1 C9 89.6(2) . .
O72 U1 C9 155.2(2) . .
O91 U1 C9 25.9(2) . .
O71 U1 C9 153.1(2) . .
O92 U1 C9 25.7(2) . .
O12U U1 C7 90.6(3) . .
O11U U1 C7 89.2(3) . .
O81 U1 C7 90.9(2) . .
O102 U1 C7 89.2(2) . .
O72 U1 C7 26.3(2) . .
O91 U1 C7 152.6(2) . .
O71 U1 C7 25.4(2) . .
O92 U1 C7 155.8(2) . .
C9 U1 C7 178.1(2) . .
O22U U2 O21U 179.1(3) . .
O22U U2 O101 88.2(3) . .
O21U U2 O101 91.6(3) . .
O22U U2 O1H 90.6(3) . .
O21U U2 O1H 90.1(3) . .
O101 U2 O1H 76.7(2) . .
O22U U2 O1H 88.6(3) . 3_565
O21U U2 O1H 92.1(3) . 3_565
O101 U2 O1H 145.2(2) . 3_565
O1H U2 O1H 68.7(3) . 3_565
O22U U2 O82 86.7(3) . 2
O21U U2 O82 93.0(3) . 2
O101 U2 O82 138.8(2) . 2
O1H U2 O82 144.2(2) . 2
O1H U2 O82 75.6(2) 3_565 2
O22U U2 O1W 90.8(4) . .
O21U U2 O1W 88.3(4) . .
O101 U2 O1W 70.0(2) . .
O1H U2 O1W 146.6(2) . .
O1H U2 O1W 144.8(2) 3_565 .
O82 U2 O1W 69.2(2) 2 .
O22U U2 U2 89.6(2) . 3_565
O21U U2 U2 91.4(2) . 3_565
O101 U2 U2 110.95(16) . 3_565
O1H U2 U2 34.35(16) . 3_565
O1H U2 U2 34.33(16) 3_565 3_565
O82 U2 U2 109.86(15) 2 3_565
O1W U2 U2 179.01(17) . 3_565
C10 O102 U1 135.6(5) . .
C8 O81 U1 136.0(5) . .
C9 O91 U1 93.6(5) . .
C8 O82 U2 130.8(6) . 2_545
C10 O101 U2 146.6(6) . .
C7 O71 U1 94.9(5) . .
C7 O72 U1 94.4(5) . .
C9 O92 U1 93.3(5) . .
U2 O1H U2 111.3(3) . 3_565
O71 C7 O72 118.9(8) . .
O71 C7 C1 122.1(8) . .
O72 C7 C1 119.0(7) . .
O71 C7 U1 59.7(4) . .
O72 C7 U1 59.3(4) . .
C1 C7 U1 177.9(6) . .
O92 C9 O91 121.5(8) . .
O92 C9 C4 120.4(8) . .
O91 C9 C4 118.1(8) . .
O92 C9 U1 61.0(4) . .
O91 C9 U1 60.5(4) . .
C4 C9 U1 178.5(6) . .
O101 C10 O102 123.9(8) . .
O101 C10 C5 115.4(8) . .
O102 C10 C5 120.5(8) . .
O81 C8 O82 123.4(8) . .
O81 C8 C2 122.1(8) . .
O82 C8 C2 114.4(8) . .
C6 C1 C2 119.4(8) 4_665 4_565
C6 C1 C7 119.3(8) 4_665 .
C2 C1 C7 121.3(7) 4_565 .
C3 C4 C5 120.2(8) . 4_666
C3 C4 C9 119.3(8) . .
C5 C4 C9 120.5(8) 4_666 .
C3 C2 C1 118.7(8) 4_665 4_666
C3 C2 C8 117.4(8) 4_665 .
C1 C2 C8 123.9(7) 4_666 .
C6 C5 C4 119.0(8) . 4_565
C6 C5 C10 117.6(8) . .
C4 C5 C10 123.4(7) 4_565 .
C5 C6 C1 121.7(8) . 4_566
C5 C6 H6 119.2 . .
C1 C6 H6 119.2 4_566 .
C4 C3 C2 121.1(8) . 4_566
C4 C3 H3 119.4 . .
C2 C3 H3 119.4 4_566 .

loop_
_geom_bond_atom_site_label_1
_geom_bond_atom_site_label_2
_geom_bond_distance
_geom_bond_site_symmetry_2
U1 O12U 1.762(7) .
U1 O11U 1.766(6) .
U1 O81 2.436(6) .
U1 O102 2.448(6) .
U1 O72 2.496(6) .
U1 O91 2.497(6) .
U1 O71 2.507(6) .
U1 O92 2.510(6) .
U1 C9 2.864(9) .
U1 C7 2.895(8) .
U2 O22U 1.766(8) .
U2 O21U 1.770(7) .
U2 O101 2.335(6) .
U2 O1H 2.340(6) .
U2 O1H 2.341(6) 3_565
U2 O82 2.384(6) 2
U2 O1W 2.503(9) .
U2 U2 3.8652(7) 3_565
O102 C10 1.259(10) .
O81 C8 1.242(10) .
O91 C9 1.252(11) .
O82 C8 1.274(11) .
O82 U2 2.384(6) 2_545
O101 C10 1.252(11) .
O71 C7 1.246(10) .
O72 C7 1.286(11) .
O92 C9 1.243(10) .
O1H U2 2.341(6) 3_565
C7 C1 1.492(12) .
C9 C4 1.516(11) .
C10 C5 1.510(12) .
C8 C2 1.504(12) .
C1 C6 1.389(12) 4_665
C1 C2 1.410(12) 4_565
C4 C3 1.381(12) .
C4 C5 1.399(12) 4_666
C2 C3 1.387(11) 4_665
C2 C1 1.410(13) 4_666
C5 C6 1.372(11) .
C5 C4 1.399(12) 4_565
C6 C1 1.389(12) 4_566
C6 H6 0.9300 .
C3 C2 1.387(11) 4_566
C3 H3 0.9300 .
